data_8104865
loop_
_publ_author_name
'Hosten, Eric C.'
'Betz, Richard'

_publ_section_title
;
 The crystal structure of 2-methyl-\b-naphthothiazole, C12H9NS
;
_journal_issue 2
_journal_name_full 'Zeitschrift f\"ur Kristallographie - New Crystal Structures'
_journal_page_first 483
_journal_page_last 485
_journal_paper_doi 10.1515/ncrs-2020-0563
_journal_volume 236
_journal_year 2021
_chemical_formula_moiety 'C12 H9 N S'
_chemical_formula_sum 'C12 H9 N S'
_chemical_formula_weight 199.26
_chemical_name_common 2-methyl-\b-naphthothiazole
_chemical_name_systematic 2-methyl-\b-naphthothiazole
_space_group_crystal_system monoclinic
_space_group_IT_number 14
_space_group_name_Hall '-P 2yn'
_space_group_name_H-M_alt 'P 1 21/n 1'
_atom_sites_solution_hydrogens geom
_atom_sites_solution_primary SHELXS
_atom_sites_solution_secondary difmap
_cell_angle_alpha 90
_cell_angle_beta 91.102(5)
_cell_angle_gamma 90
_cell_formula_units_Z 4
_cell_length_a 5.0743(5)
_cell_length_b 14.0545(13)
_cell_length_c 13.3319(17)
_cell_measurement_reflns_used 4594
_cell_measurement_temperature 200(2)
_cell_measurement_theta_max 28.29
_cell_measurement_theta_min 2.90
_cell_volume 950.61(18)
_computing_cell_refinement 'SAINT [1]'
_computing_data_collection 'APEX2 [1]'
_computing_data_reduction 'SAINT [1]'
_computing_molecular_graphics 'ORTEP3 [3], Mercury [4]'
_computing_publication_material 'SHELXL-97 [2], PLATON [5]'
_computing_structure_refinement 'SHELXL-97 [2]'
_computing_structure_solution 'SHELXS-97 [2]'
_diffrn_ambient_temperature 200(2)
_diffrn_measured_fraction_theta_full 1.000
_diffrn_measured_fraction_theta_max 0.995
_diffrn_measurement_device_type 'Bruker APEX-II CCD'
_diffrn_measurement_method '\f and \w scans'
_diffrn_radiation_monochromator graphite
_diffrn_radiation_type MoK\a
_diffrn_radiation_wavelength 0.71073
_diffrn_reflns_av_R_equivalents 0.0159
_diffrn_reflns_av_sigmaI/netI 0.0187
_diffrn_reflns_Laue_measured_fraction_full 1.000
_diffrn_reflns_Laue_measured_fraction_max 0.995
_diffrn_reflns_limit_h_max 6
_diffrn_reflns_limit_h_min -6
_diffrn_reflns_limit_k_max 18
_diffrn_reflns_limit_k_min -16
_diffrn_reflns_limit_l_max 17
_diffrn_reflns_limit_l_min -11
_diffrn_reflns_number 8686
_diffrn_reflns_point_group_measured_fraction_full 1.000
_diffrn_reflns_point_group_measured_fraction_max 0.995
_diffrn_reflns_theta_full 25.242
_diffrn_reflns_theta_max 28.344
_diffrn_reflns_theta_min 2.106
_exptl_absorpt_coefficient_mu 0.293
_exptl_absorpt_correction_T_max 1.0000
_exptl_absorpt_correction_T_min 0.8937
_exptl_absorpt_correction_type numerical
_exptl_absorpt_process_details
;                                                              
SADABS [6]                                         
;
_exptl_crystal_colour colourless
_exptl_crystal_density_diffrn 1.392
_exptl_crystal_description rod
_exptl_crystal_F_000 416
_exptl_crystal_size_max 0.511
_exptl_crystal_size_mid 0.162
_exptl_crystal_size_min 0.145
_refine_diff_density_max 0.301
_refine_diff_density_min -0.216
_refine_diff_density_rms 0.043
_refine_ls_extinction_coef .
_refine_ls_extinction_method none
_refine_ls_goodness_of_fit_ref 1.031
_refine_ls_hydrogen_treatment constr
_refine_ls_matrix_type full
_refine_ls_number_parameters 128
_refine_ls_number_reflns 2362
_refine_ls_number_restraints 0
_refine_ls_restrained_S_all 1.031
_refine_ls_R_factor_all 0.0420
_refine_ls_R_factor_gt 0.0322
_refine_ls_shift/su_max 0.001
_refine_ls_shift/su_mean 0.000
_refine_ls_structure_factor_coef Fsqd
_refine_ls_weighting_details 'w=1/[\s^2^(Fo^2^)+(0.0440P)^2^+0.3222P] where P=(Fo^2^+2Fc^2^)/3'
_refine_ls_weighting_scheme calc
_refine_ls_wR_factor_gt 0.0845
_refine_ls_wR_factor_ref 0.0908
_reflns_Friedel_coverage 0.000
_reflns_Friedel_fraction_full .
_reflns_Friedel_fraction_max .
_reflns_number_gt 1970
_reflns_number_total 2362
_reflns_threshold_expression 'I > 2\s(I)'
_cod_data_source_file suppl_j_ncrs-2020-0563_suppl.cif
_cod_data_source_block g
_cod_original_sg_symbol_H-M 'P 21/n'
_cod_database_code 8104865
_shelx_space_group_comment
;
The symmetry employed for this shelxl refinement is uniquely defined
by the following loop, which should always be used as a source of
symmetry information in preference to the above space-group names.
They are only intended as comments.
;
_shelx_estimated_absorpt_t_min 0.819
_shelx_estimated_absorpt_t_max 0.959

loop_
_space_group_symop_operation_xyz
'x, y, z'
'-x+1/2, y+1/2, -z+1/2'
'-x, -y, -z'
'x-1/2, -y-1/2, z-1/2'

loop_
_atom_site_label
_atom_site_type_symbol
_atom_site_fract_x
_atom_site_fract_y
_atom_site_fract_z
_atom_site_U_iso_or_equiv
_atom_site_adp_type
_atom_site_occupancy
_atom_site_site_symmetry_order
_atom_site_calc_flag
_atom_site_refinement_flags_posn
_atom_site_refinement_flags_adp
_atom_site_refinement_flags_occupancy
_atom_site_disorder_assembly
_atom_site_disorder_group
S1 S 0.07674(7) 0.54027(2) 0.34013(3) 0.03267(12) Uani 1 1 d . . . . .
N1 N 0.3017(2) 0.65777(8) 0.21966(8) 0.0284(2) Uani 1 1 d . . . . .
C1 C 0.3210(3) 0.61354(9) 0.38975(10) 0.0277(3) Uani 1 1 d . . . . .
C2 C 0.4172(2) 0.67089(9) 0.31371(9) 0.0253(3) Uani 1 1 d . . . . .
C3 C 0.6188(2) 0.73913(9) 0.33517(9) 0.0257(3) Uani 1 1 d . . . . .
C4 C 0.7265(3) 0.79895(9) 0.26118(10) 0.0319(3) Uani 1 1 d . . . . .
H4 H 0.662560 0.795418 0.193841 0.038 Uiso 1 1 calc R U . . .
C5 C 0.9229(3) 0.86201(10) 0.28632(12) 0.0378(3) Uani 1 1 d . . . . .
H5 H 0.995423 0.901586 0.236096 0.045 Uiso 1 1 calc R U . . .
C6 C 1.0178(3) 0.86860(10) 0.38565(12) 0.0386(3) Uani 1 1 d . . . . .
H6 H 1.153997 0.912616 0.402151 0.046 Uiso 1 1 calc R U . . .
C7 C 0.9158(3) 0.81215(10) 0.45886(11) 0.0350(3) Uani 1 1 d . . . . .
H7 H 0.980988 0.817627 0.525882 0.042 Uiso 1 1 calc R U . . .
C8 C 0.7141(3) 0.74565(9) 0.43589(10) 0.0285(3) Uani 1 1 d . . . . .
C9 C 0.6072(3) 0.68570(10) 0.51133(10) 0.0346(3) Uani 1 1 d . . . . .
H9 H 0.671240 0.691425 0.578481 0.041 Uiso 1 1 calc R U . . .
C10 C 0.4157(3) 0.62047(10) 0.48966(11) 0.0344(3) Uani 1 1 d . . . . .
H10 H 0.347748 0.580634 0.540592 0.041 Uiso 1 1 calc R U . . .
C11 C 0.1199(3) 0.59290(9) 0.22273(10) 0.0295(3) Uani 1 1 d . . . . .
C12 C -0.0522(3) 0.56580(12) 0.13503(12) 0.0393(3) Uani 1 1 d . . . . .
H12A H 0.021903 0.591642 0.073401 0.059 Uiso 1 1 calc R U . . .
H12B H -0.229527 0.591685 0.144048 0.059 Uiso 1 1 calc R U . . .
H12C H -0.061872 0.496305 0.130160 0.059 Uiso 1 1 calc R U . . .

loop_
_atom_site_aniso_label
_atom_site_aniso_U_11
_atom_site_aniso_U_22
_atom_site_aniso_U_33
_atom_site_aniso_U_23
_atom_site_aniso_U_13
_atom_site_aniso_U_12
S1 0.0334(2) 0.03184(19) 0.0329(2) 0.00132(13) 0.00232(14) -0.00301(13)
N1 0.0297(6) 0.0315(5) 0.0240(6) -0.0003(4) -0.0017(4) 0.0027(4)
C1 0.0298(6) 0.0267(6) 0.0267(7) 0.0004(5) 0.0025(5) 0.0028(5)
C2 0.0264(6) 0.0271(6) 0.0226(6) -0.0002(5) 0.0009(5) 0.0052(5)
C3 0.0262(6) 0.0272(6) 0.0236(6) -0.0013(5) 0.0014(5) 0.0046(5)
C4 0.0356(7) 0.0346(7) 0.0255(7) 0.0000(5) 0.0028(5) -0.0004(5)
C5 0.0383(8) 0.0376(7) 0.0377(8) 0.0013(6) 0.0073(6) -0.0056(6)
C6 0.0330(7) 0.0386(8) 0.0442(9) -0.0065(6) -0.0004(6) -0.0049(6)
C7 0.0342(7) 0.0386(7) 0.0320(7) -0.0065(6) -0.0061(6) 0.0022(6)
C8 0.0295(7) 0.0304(6) 0.0255(7) -0.0027(5) -0.0007(5) 0.0046(5)
C9 0.0424(8) 0.0392(7) 0.0219(7) 0.0002(5) -0.0037(6) 0.0031(6)
C10 0.0436(8) 0.0350(7) 0.0248(7) 0.0048(5) 0.0037(6) 0.0013(6)
C11 0.0283(7) 0.0312(6) 0.0289(7) -0.0008(5) -0.0007(5) 0.0039(5)
C12 0.0355(8) 0.0461(8) 0.0360(8) -0.0024(6) -0.0081(6) -0.0028(6)

loop_
_atom_type_symbol
_atom_type_description
_atom_type_scat_dispersion_real
_atom_type_scat_dispersion_imag
_atom_type_scat_source
C C 0.0033 0.0016 'International Tables Vol C Tables 4.2.6.8 and 6.1.1.4'
H H 0.0000 0.0000 'International Tables Vol C Tables 4.2.6.8 and 6.1.1.4'
N N 0.0061 0.0033 'International Tables Vol C Tables 4.2.6.8 and 6.1.1.4'
S S 0.1246 0.1234 'International Tables Vol C Tables 4.2.6.8 and 6.1.1.4'

loop_
_geom_angle_atom_site_label_1
_geom_angle_atom_site_label_2
_geom_angle_atom_site_label_3
_geom_angle
_geom_angle_site_symmetry_1
_geom_angle_site_symmetry_3
C1 S1 C11 89.39(6) . .
C11 N1 C2 110.69(11) . .
C2 C1 C10 122.00(13) . .
C2 C1 S1 108.95(10) . .
C10 C1 S1 129.04(11) . .
N1 C2 C1 115.71(12) . .
N1 C2 C3 124.03(11) . .
C1 C2 C3 120.24(12) . .
C4 C3 C8 119.44(12) . .
C4 C3 C2 123.02(12) . .
C8 C3 C2 117.53(12) . .
C5 C4 C3 120.20(13) . .
C5 C4 H4 119.9 . .
C3 C4 H4 119.9 . .
C4 C5 C6 120.55(14) . .
C4 C5 H5 119.7 . .
C6 C5 H5 119.7 . .
C7 C6 C5 120.49(13) . .
C7 C6 H6 119.8 . .
C5 C6 H6 119.8 . .
C6 C7 C8 120.73(14) . .
C6 C7 H7 119.6 . .
C8 C7 H7 119.6 . .
C7 C8 C3 118.59(13) . .
C7 C8 C9 121.37(13) . .
C3 C8 C9 120.04(12) . .
C10 C9 C8 121.80(13) . .
C10 C9 H9 119.1 . .
C8 C9 H9 119.1 . .
C9 C10 C1 118.37(13) . .
C9 C10 H10 120.8 . .
C1 C10 H10 120.8 . .
N1 C11 C12 123.99(13) . .
N1 C11 S1 115.25(10) . .
C12 C11 S1 120.72(10) . .
C11 C12 H12A 109.5 . .
C11 C12 H12B 109.5 . .
H12A C12 H12B 109.5 . .
C11 C12 H12C 109.5 . .
H12A C12 H12C 109.5 . .
H12B C12 H12C 109.5 . .

loop_
_geom_bond_atom_site_label_1
_geom_bond_atom_site_label_2
_geom_bond_distance
_geom_bond_site_symmetry_2
S1 C1 1.7328(14) .
S1 C11 1.7487(14) .
N1 C11 1.2984(17) .
N1 C2 1.3861(17) .
C1 C2 1.3911(18) .
C1 C10 1.411(2) .
C2 C3 1.4270(18) .
C3 C4 1.4140(18) .
C3 C8 1.4214(18) .
C4 C5 1.370(2) .
C4 H4 0.9500 .
C5 C6 1.403(2) .
C5 H5 0.9500 .
C6 C7 1.367(2) .
C6 H6 0.9500 .
C7 C8 1.4150(19) .
C7 H7 0.9500 .
C8 C9 1.4272(19) .
C9 C10 1.363(2) .
C9 H9 0.9500 .
C10 H10 0.9500 .
C11 C12 1.4953(19) .
C12 H12A 0.9800 .
C12 H12B 0.9800 .
C12 H12C 0.9800 .

loop_
_geom_torsion_atom_site_label_1
_geom_torsion_atom_site_label_2
_geom_torsion_atom_site_label_3
_geom_torsion_atom_site_label_4
_geom_torsion
_geom_torsion_site_symmetry_1
_geom_torsion_site_symmetry_2
_geom_torsion_site_symmetry_3
_geom_torsion_site_symmetry_4
C11 S1 C1 C2 -0.67(9) . . . .
C11 S1 C1 C10 178.05(13) . . . .
C11 N1 C2 C1 0.56(16) . . . .
C11 N1 C2 C3 -178.28(11) . . . .
C10 C1 C2 N1 -178.60(12) . . . .
S1 C1 C2 N1 0.23(14) . . . .
C10 C1 C2 C3 0.28(19) . . . .
S1 C1 C2 C3 179.11(9) . . . .
N1 C2 C3 C4 -1.76(19) . . . .
C1 C2 C3 C4 179.45(11) . . . .
N1 C2 C3 C8 178.69(11) . . . .
C1 C2 C3 C8 -0.10(18) . . . .
C8 C3 C4 C5 0.61(19) . . . .
C2 C3 C4 C5 -178.93(13) . . . .
C3 C4 C5 C6 -0.5(2) . . . .
C4 C5 C6 C7 0.0(2) . . . .
C5 C6 C7 C8 0.4(2) . . . .
C6 C7 C8 C3 -0.3(2) . . . .
C6 C7 C8 C9 179.48(13) . . . .
C4 C3 C8 C7 -0.17(18) . . . .
C2 C3 C8 C7 179.40(11) . . . .
C4 C3 C8 C9 -179.99(12) . . . .
C2 C3 C8 C9 -0.42(18) . . . .
C7 C8 C9 C10 -179.01(13) . . . .
C3 C8 C9 C10 0.8(2) . . . .
C8 C9 C10 C1 -0.6(2) . . . .
C2 C1 C10 C9 0.1(2) . . . .
S1 C1 C10 C9 -178.50(10) . . . .
C2 N1 C11 C12 176.44(12) . . . .
C2 N1 C11 S1 -1.11(14) . . . .
C1 S1 C11 N1 1.07(10) . . . .
C1 S1 C11 C12 -176.57(12) . . . .
